data_7050428
loop_
_publ_author_name
'Matthews, Craig J.'
'Broughton, Vanessa'
'Bernardinelli, G\'erald'
'Melich, Xavier'
'Brand, Guy'
'Willis, Anthony C.'
'Williams, Alan F.'

_publ_section_title
;
 Molecular bricklaying: the protonated benzimidazole moiety as a
 synthon for crystal engineering
;
_journal_issue 2
_journal_name_full 'New Journal of Chemistry'
_journal_page_first 354
_journal_paper_doi 10.1039/b207073a
_journal_volume 27
_journal_year 2003
_chemical_formula_moiety '(C16 H16 N4) (Mn Cl4)'
_chemical_formula_sum 'C16 H16 Cl4 Mn N4'
_chemical_formula_weight 461.1
_chemical_name_systematic
;
1,2-bis(1H-benzimidazolonium-2-yl)ethane tetrachloromanganate(II)
;
_space_group_IT_number 15
_symmetry_cell_setting monoclinic
_symmetry_space_group_name_Hall '-C 2yc'
_symmetry_space_group_name_H-M 'C 1 2/c 1'
_audit_conform_dict_name cif_core.dic
_audit_conform_dict_version 2.0.1
_audit_creation_date 2001-09-27
_audit_creation_method from_xtal_archive_file_using_CIFIO
_audit_update_record 2002-06-07
_cell_angle_alpha 90.00000
_cell_angle_beta 105.005(7)
_cell_angle_gamma 90.00000
_cell_formula_units_Z 4
_cell_length_a 10.6142(6)
_cell_length_b 10.2541(9)
_cell_length_c 18.4091(11)
_cell_measurement_reflns_used 5748
_cell_measurement_temperature 250
_cell_measurement_theta_max 26
_cell_measurement_theta_min 4.5
_cell_volume 1935.3(2)
_computing_cell_refinement 'CELL (Stoe & Cie, 1999)'
_computing_data_collection 'EXPOSE (Stoe & Cie, 1999)'
_computing_data_reduction 'XRED (Stoe & Cie, 1999)'
_computing_molecular_graphics xtal_gx3
_computing_publication_material xtal_BONDLA_CIFIO
_computing_structure_refinement xtal_CRYLSQ
_diffrn_detector_area_resol_mean 6
_diffrn_measurement_device_type 'Stoe Ipds'
_diffrn_measurement_method \f
_diffrn_radiation_type MoK\a
_diffrn_radiation_wavelength .71073
_diffrn_reflns_av_R_equivalents .032
_diffrn_reflns_limit_h_max 13
_diffrn_reflns_limit_h_min -13
_diffrn_reflns_limit_k_max 12
_diffrn_reflns_limit_k_min -12
_diffrn_reflns_limit_l_max 22
_diffrn_reflns_limit_l_min -22
_diffrn_reflns_number 8412
_diffrn_reflns_theta_max 25.97
_diffrn_standards_decay_% 0
_exptl_absorpt_coefficient_mu 1.24
_exptl_absorpt_correction_T_max .8467
_exptl_absorpt_correction_T_min .7831
_exptl_absorpt_correction_type numerical
_exptl_absorpt_process_details 'XRED; Stoe & Cie, 1999'
_exptl_crystal_colour colorless
_exptl_crystal_density_diffrn 1.582
_exptl_crystal_density_meas ?
_exptl_crystal_description prism
_exptl_crystal_size_max .33
_exptl_crystal_size_mid .17
_exptl_crystal_size_min .17
_refine_diff_density_max .355
_refine_diff_density_min -.238
_refine_ls_extinction_method none
_refine_ls_goodness_of_fit_ref 1.463
_refine_ls_hydrogen_treatment refall
_refine_ls_number_parameters 146
_refine_ls_number_reflns 1370
_refine_ls_R_factor_gt .028
_refine_ls_shift/su_max .2886-3
_refine_ls_structure_factor_coef F
_refine_ls_weighting_details \w==1/[\s^2^(Fo)+0.0002(Fo^2^)]
_refine_ls_weighting_scheme calc
_refine_ls_wR_factor_ref .032
_reflns_number_gt 1326
_reflns_number_total 1821
_reflns_threshold_expression 'refl observed if Fo > 4.0 \s(Fo)'
_cod_data_source_file b207073a.txt
_cod_data_source_block NARC
_cod_depositor_comments
;
The following automatic conversions were performed:

'_exptl_crystal_density_meas' value 'not_measured' was changed to '?'
- the value is perceived as not measured.

Automatic conversion script
Id: cif_fix_values 3008 2015-01-20 13:52:24Z robertas 
;
_cod_original_cell_volume 1935.3(3)
_cod_original_sg_symbol_H-M 'C 2/c'
_cod_database_code 7050428

loop_
_symmetry_equiv_pos_as_xyz
+x,+y,+z
-x,+y,1/2-z
-x,-y,-z
+x,-y,1/2+z
1/2+x,1/2+y,+z
1/2-x,1/2+y,1/2-z
1/2-x,1/2-y,-z
1/2+x,1/2-y,1/2+z

loop_
_atom_site_label
_atom_site_fract_x
_atom_site_fract_y
_atom_site_fract_z
_atom_site_U_iso_or_equiv
_atom_site_occupancy
_atom_site_adp_type
Mn1 .50000 .37810(5) .25000 .0363(3) 1.00000 Uani
Cl1 .39264(7) .51237(6) .31949(5) .0527(4) 1.00000 Uani
Cl2 .65503(6) .24547(6) .33301(5) .0515(4) 1.00000 Uani
N1 .50410(19) .7816(3) .40018(12) .0390(11) 1.00000 Uani
N2 .5884(2) .9721(3) .39550(14) .0426(11) 1.00000 Uani
C1 .5139(3) .8799(3) .35485(14) .0410(12) 1.00000 Uani
C2 .5742(3) .8104(3) .47324(14) .0354(11) 1.00000 Uani
C3 .5933(3) .7421(3) .54038(15) .0434(14) 1.00000 Uani
C4 .6687(3) .8033(4) .60328(18) .0501(15) 1.00000 Uani
C5 .7234(3) .9255(3) .60007(18) .0519(16) 1.00000 Uani
C6 .7051(3) .9936(3) .53379(17) .0474(15) 1.00000 Uani
C7 .6285(3) .9331(3) .47001(14) .0376(12) 1.00000 Uani
C8 .4517(3) .8842(5) .27317(17) .0561(16) 1.00000 Uani
H01 .470(3) .712(3) .3835(16) .046(8) 1.00000 Uiso
H02 .604(3) 1.042(4) .3781(18) .055(9) 1.00000 Uiso
H3 .559(3) .660(3) .5433(16) .053(8) 1.00000 Uiso
H4 .681(3) .761(3) .6453(19) .055(9) 1.00000 Uiso
H5 .773(3) .968(4) .640(2) .063(9) 1.00000 Uiso
H6 .744(3) 1.077(4) .5308(17) .056(8) 1.00000 Uiso
H81 .395(5) .813(5) .261(3) .121(17) 1.00000 Uiso
H82 .400(5) .956(5) .261(3) .116(16) 1.00000 Uiso

loop_
_atom_site_aniso_label
_atom_site_aniso_U_11
_atom_site_aniso_U_22
_atom_site_aniso_U_33
_atom_site_aniso_U_12
_atom_site_aniso_U_13
_atom_site_aniso_U_23
Mn1 .0343(3) .0259(3) .0491(4) .00000 .0117(3) .00000
Cl1 .0478(4) .0428(4) .0673(6) .0057(3) .0149(4) -.0163(3)
Cl2 .0415(4) .0375(4) .0744(6) .0069(3) .0131(3) .0149(3)
N1 .0385(10) .0398(12) .0383(14) -.0054(9) .0091(9) -.0037(10)
N2 .0393(11) .0393(12) .0495(15) -.0005(9) .0120(10) .0101(10)
C1 .0331(11) .0498(14) .0407(15) -.0002(11) .0104(10) .0051(12)
C2 .0335(11) .0369(12) .0366(15) .0032(10) .0108(10) -.0020(10)
C3 .0446(13) .0444(15) .0433(17) .0008(12) .0153(12) .0048(12)
C4 .0455(14) .0687(18) .0367(18) .0067(14) .0120(12) .0050(14)
C5 .0407(14) .0661(19) .0454(19) -.0006(13) .0051(13) -.0163(15)
C6 .0407(14) .0453(15) .0564(19) -.0047(11) .0126(12) -.0090(13)
C7 .0336(11) .0382(12) .0422(16) .0019(10) .0121(11) -.0010(11)
C8 .0388(13) .088(3) .0407(17) -.0005(17) .0084(12) .0113(16)

loop_
_atom_type_symbol
_atom_type_scat_source
_atom_type_scat_dispersion_real
_atom_type_scat_dispersion_imag
C Int._Tables_Vol_IV_Tables_2.2B_and_2.3.1 .002 .002
H Int._Tables_Vol_IV_Tables_2.2B_and_2.3.1 0 0
N Int._Tables_Vol_IV_Tables_2.2B_and_2.3.1 .004 .003
Mn Int._Tables_Vol_IV_Tables_2.2B_and_2.3.1 .295 .729
Cl Int._Tables_Vol_IV_Tables_2.2B_and_2.3.1 .132 .159

loop_
_geom_angle_atom_site_label_1
_geom_angle_atom_site_label_2
_geom_angle_atom_site_label_3
_geom_angle_site_symmetry_1
_geom_angle_site_symmetry_2
_geom_angle_site_symmetry_3
_geom_angle
Cl1 Mn1 Cl2 . . . 109.74(3)
Cl1 Mn1 Cl1 . . 2_655 108.73(3)
Cl1 Mn1 Cl2 . . 2_655 109.42(3)
Cl2 Mn1 Cl1 . . 2_655 109.42(3)
Cl2 Mn1 Cl2 . . 2_655 109.77(3)
Cl1 Mn1 Cl2 2_655 . 2_655 109.74(3)
C1 N1 C2 . . . 109.7(2)
C1 N1 H01 . . . 121(3)
C2 N1 H01 . . . 128(2)
C1 N2 C7 . . . 109.7(3)
C1 N2 H02 . . . 123(2)
C7 N2 H02 . . . 127(3)
N1 C1 N2 . . . 108.5(3)
N1 C1 C8 . . . 125.0(3)
N2 C1 C8 . . . 126.5(3)
N1 C2 C3 . . . 132.3(3)
N1 C2 C7 . . . 105.9(3)
C3 C2 C7 . . . 121.8(3)
C2 C3 C4 . . . 116.0(3)
C2 C3 H3 . . . 122.9(17)
C4 C3 H3 . . . 121.2(17)
C3 C4 C5 . . . 122.3(3)
C3 C4 H4 . . . 116(2)
C5 C4 H4 . . . 122(2)
C4 C5 C6 . . . 122.1(3)
C4 C5 H5 . . . 124(3)
C6 C5 H5 . . . 114(3)
C5 C6 C7 . . . 116.1(3)
C5 C6 H6 . . . 122.8(17)
C7 C6 H6 . . . 121.1(17)
N2 C7 C2 . . . 106.2(2)
N2 C7 C6 . . . 132.1(3)
C2 C7 C6 . . . 121.7(3)
C1 C8 H81 . . . 108(3)
C1 C8 H82 . . . 111(3)
C1 C8 C8 . . 2_655 112.8(3)
H81 C8 H82 . . . 105(5)
H81 C8 C8 . . 2_655 111(4)
H82 C8 C8 . . 2_655 109(4)

loop_
_geom_bond_atom_site_label_1
_geom_bond_atom_site_label_2
_geom_bond_site_symmetry_1
_geom_bond_site_symmetry_2
_geom_bond_distance
Mn1 Cl1 . . 2.3633(8)
Mn1 Cl2 . . 2.3644(7)
Mn1 Cl1 . 2_655 2.3633(8)
Mn1 Cl2 . 2_655 2.3644(7)
N1 C1 . . 1.330(4)
N1 C2 . . 1.390(3)
N1 H01 . . .82(3)
N2 C1 . . 1.332(4)
N2 C7 . . 1.386(4)
N2 H02 . . .81(4)
C1 C8 . . 1.478(4)
C2 C3 . . 1.389(4)
C2 C7 . . 1.392(4)
C3 C4 . . 1.377(4)
C3 H3 . . .93(4)
C4 C5 . . 1.388(5)
C4 H4 . . .87(4)
C5 C6 . . 1.376(5)
C5 H5 . . .90(4)
C6 C7 . . 1.389(4)
C6 H6 . . .96(4)
C8 H81 . . .93(5)
C8 H82 . . .91(5)
C8 C8 . 2_655 1.495(5)

loop_
_geom_hbond_atom_site_label_D
_geom_hbond_atom_site_label_H
_geom_hbond_atom_site_label_A
_geom_hbond_site_symmetry_D
_geom_hbond_site_symmetry_H
_geom_hbond_site_symmetry_A
_geom_hbond_distance_DH
_geom_hbond_distance_HA
_geom_hbond_distance_DA
_geom_hbond_angle_DHA
N1 H01 Cl1 . . . 0.82(3) 2.40(3) 3.212(2) 170(3)
N2 H02 Cl2 . . 1_565 0.81(3) 2.36(3) 3.178(2) 177(3)

loop_
_geom_torsion_atom_site_label_1
_geom_torsion_atom_site_label_2
_geom_torsion_atom_site_label_3
_geom_torsion_atom_site_label_4
_geom_torsion_site_symmetry_1
_geom_torsion_site_symmetry_2
_geom_torsion_site_symmetry_3
_geom_torsion_site_symmetry_4
_geom_torsion
C2 N1 C1 N2 . . . . .2(3)
C2 N1 C1 C8 . . . . -179.7(3)
H01 N1 C1 N2 . . . . -171(3)
H01 N1 C1 C8 . . . . 9(3)
C1 N1 C2 C3 . . . . 179.0(3)
C1 N1 C2 C7 . . . . -.2(3)
H01 N1 C2 C3 . . . . -10(3)
H01 N1 C2 C7 . . . . 170(3)
C7 N2 C1 N1 . . . . -.2(3)
C7 N2 C1 C8 . . . . 179.8(3)
H02 N2 C1 N1 . . . . -178(3)
H02 N2 C1 C8 . . . . 2(3)
C1 N2 C7 C2 . . . . .0(3)
C1 N2 C7 C6 . . . . -179.4(3)
H02 N2 C7 C2 . . . . 177(3)
H02 N2 C7 C6 . . . . -2(3)
N1 C1 C8 H81 . . . . 9(4)
N1 C1 C8 H82 . . . . 123(4)
N1 C1 C8 C8 . . . 2_655 -114.5(4)
N2 C1 C8 H81 . . . . -171(4)
N2 C1 C8 H82 . . . . -57(4)
N2 C1 C8 C8 . . . 2_655 65.6(5)
N1 C2 C3 C4 . . . . -179.0(3)
N1 C2 C3 H3 . . . . 2(3)
C7 C2 C3 C4 . . . . .1(4)
C7 C2 C3 H3 . . . . -179(3)
N1 C2 C7 N2 . . . . .1(3)
N1 C2 C7 C6 . . . . 179.6(3)
C3 C2 C7 N2 . . . . -179.3(3)
C3 C2 C7 C6 . . . . .2(4)
C2 C3 C4 C5 . . . . -.4(5)
C2 C3 C4 H4 . . . . 180(3)
H3 C3 C4 C5 . . . . 179(3)
H3 C3 C4 H4 . . . . -1(4)
C3 C4 C5 C6 . . . . .3(5)
C3 C4 C5 H5 . . . . 180(3)
H4 C4 C5 C6 . . . . 180(3)
H4 C4 C5 H5 . . . . 0(4)
C4 C5 C6 C7 . . . . .1(5)
C4 C5 C6 H6 . . . . -178(3)
H5 C5 C6 C7 . . . . -180(3)
H5 C5 C6 H6 . . . . 2(4)
C5 C6 C7 N2 . . . . 179.0(3)
C5 C6 C7 C2 . . . . -.3(4)
H6 C6 C7 N2 . . . . -2(3)
H6 C6 C7 C2 . . . . 178(3)
